data_7016053
loop_
_publ_author_name
'Liu, Dongtao'
'Cui, Dongmei'

_publ_section_title
;
 Highly trans-1,4 selective (co-)polymerization of butadiene and
 isoprene with quinolyl anilido rare earth metal bis(alkyl) precursors.
;
_journal_issue 30
_journal_name_full 'Dalton transactions (Cambridge, England : 2003)'
_journal_page_first 7755
_journal_page_last 7761
_journal_paper_doi 10.1039/c1dt10100e
_journal_volume 40
_journal_year 2011
_chemical_formula_sum 'C33 H53 Lu N2 O Si2'
_chemical_formula_weight 724.92
_chemical_name_systematic
;
?
;
_space_group_IT_number 14
_symmetry_cell_setting monoclinic
_symmetry_space_group_name_Hall '-P 2ybc'
_symmetry_space_group_name_H-M 'P 1 21/c 1'
_atom_sites_solution_hydrogens geom
_atom_sites_solution_primary direct
_atom_sites_solution_secondary difmap
_audit_creation_method SHELXL-97
_cell_angle_alpha 90.00
_cell_angle_beta 99.7520(10)
_cell_angle_gamma 90.00
_cell_formula_units_Z 4
_cell_length_a 11.3890(5)
_cell_length_b 16.7980(8)
_cell_length_c 18.8840(9)
_cell_measurement_temperature 147(2)
_cell_volume 3560.5(3)
_computing_structure_refinement 'SHELXL-97 (Sheldrick, 1997)'
_computing_structure_solution 'SHELXS-97 (Sheldrick, 1990)'
_diffrn_ambient_temperature 147(2)
_diffrn_measured_fraction_theta_full 0.997
_diffrn_measured_fraction_theta_max 0.997
_diffrn_radiation_monochromator graphite
_diffrn_radiation_source 'fine-focus sealed tube'
_diffrn_radiation_type MoK\a
_diffrn_radiation_wavelength 0.71073
_diffrn_reflns_av_R_equivalents 0.0404
_diffrn_reflns_av_sigmaI/netI 0.0474
_diffrn_reflns_limit_h_max 7
_diffrn_reflns_limit_h_min -14
_diffrn_reflns_limit_k_max 20
_diffrn_reflns_limit_k_min -20
_diffrn_reflns_limit_l_max 23
_diffrn_reflns_limit_l_min -22
_diffrn_reflns_number 19474
_diffrn_reflns_theta_full 26.04
_diffrn_reflns_theta_max 26.04
_diffrn_reflns_theta_min 2.18
_exptl_absorpt_coefficient_mu 2.865
_exptl_absorpt_correction_T_max 0.8032
_exptl_absorpt_correction_T_min 0.6266
_exptl_absorpt_correction_type multi-scan
_exptl_crystal_density_diffrn 1.352
_exptl_crystal_density_method 'not measured'
_exptl_crystal_F_000 1488
_exptl_crystal_size_max 0.18
_exptl_crystal_size_mid 0.15
_exptl_crystal_size_min 0.08
_refine_diff_density_max 2.608
_refine_diff_density_min -2.473
_refine_diff_density_rms 0.110
_refine_ls_extinction_method none
_refine_ls_goodness_of_fit_ref 1.008
_refine_ls_hydrogen_treatment constr
_refine_ls_matrix_type full
_refine_ls_number_parameters 356
_refine_ls_number_reflns 7004
_refine_ls_number_restraints 0
_refine_ls_restrained_S_all 1.008
_refine_ls_R_factor_all 0.0547
_refine_ls_R_factor_gt 0.0356
_refine_ls_shift/su_max 0.001
_refine_ls_shift/su_mean 0.000
_refine_ls_structure_factor_coef Fsqd
_refine_ls_weighting_details 'calc w=1/[\s^2^(Fo^2^)+(0.0366P)^2^+5.7865P] where P=(Fo^2^+2Fc^2^)/3'
_refine_ls_weighting_scheme calc
_refine_ls_wR_factor_gt 0.0770
_refine_ls_wR_factor_ref 0.0852
_reflns_number_gt 5410
_reflns_number_total 7004
_reflns_threshold_expression >2sigma(I)
_cod_data_source_file c1dt10100e.txt
_cod_data_source_block complex2
_cod_depositor_comments
;
The following automatic conversions were performed:

'_symmetry_cell_setting' value 'Monoclinic' changed to 'monoclinic'
according to /home/saulius/struct/CIF-dictionaries/cif_core.dic
dictionary named 'cif_core.dic' version 2.4.1 from 2010-06-29.

Automatic conversion script
Id: cif_fix_values 1715 2011-07-08 13:25:40Z adriana 
;
_cod_original_sg_symbol_H-M P2(1)/c
_cod_database_code 7016053

loop_
_symmetry_equiv_pos_as_xyz
'x, y, z'
'-x, y+1/2, -z+1/2'
'-x, -y, -z'
'x, -y-1/2, z-1/2'

loop_
_atom_site_label
_atom_site_type_symbol
_atom_site_fract_x
_atom_site_fract_y
_atom_site_fract_z
_atom_site_U_iso_or_equiv
_atom_site_adp_type
_atom_site_occupancy
_atom_site_symmetry_multiplicity
_atom_site_calc_flag
_atom_site_refinement_flags
_atom_site_disorder_assembly
_atom_site_disorder_group
Lu1 Lu 0.358602(17) 0.726958(12) 0.158090(11) 0.02632(7) Uani 1 1 d . . .
N1 N 0.4408(3) 0.7629(2) 0.0544(2) 0.0260(8) Uani 1 1 d . . .
N2 N 0.2652(3) 0.8369(2) 0.1064(2) 0.0251(8) Uani 1 1 d . . .
O1 O 0.2279(3) 0.7102(2) 0.23639(18) 0.0418(9) Uani 1 1 d . . .
Si1 Si 0.66806(12) 0.79082(9) 0.23813(8) 0.0342(3) Uani 1 1 d . . .
Si2 Si 0.24159(16) 0.55280(9) 0.05315(9) 0.0456(4) Uani 1 1 d . . .
C1 C 0.5252(4) 0.7230(3) 0.0286(3) 0.0325(11) Uani 1 1 d . . .
H1 H 0.5482 0.6722 0.0485 0.039 Uiso 1 1 calc R . .
C2 C 0.5813(5) 0.7520(3) -0.0260(3) 0.0379(12) Uani 1 1 d . . .
H2 H 0.6424 0.7221 -0.0421 0.046 Uiso 1 1 calc R . .
C3 C 0.5471(4) 0.8244(3) -0.0563(2) 0.0317(11) Uani 1 1 d . . .
H3 H 0.5847 0.8451 -0.0936 0.038 Uiso 1 1 calc R . .
C4 C 0.4560(4) 0.8681(3) -0.0319(2) 0.0246(10) Uani 1 1 d . . .
C5 C 0.4140(4) 0.9424(3) -0.0611(3) 0.0316(11) Uani 1 1 d . . .
H5 H 0.4471 0.9658 -0.0991 0.038 Uiso 1 1 calc R . .
C6 C 0.3255(4) 0.9798(3) -0.0340(3) 0.0323(11) Uani 1 1 d . . .
H6 H 0.2981 1.0300 -0.0532 0.039 Uiso 1 1 calc R . .
C7 C 0.2737(4) 0.9470(3) 0.0212(2) 0.0294(11) Uani 1 1 d . . .
H7 H 0.2118 0.9753 0.0382 0.035 Uiso 1 1 calc R . .
C8 C 0.3102(4) 0.8737(3) 0.0522(2) 0.0235(10) Uani 1 1 d . . .
C9 C 0.4039(5) 0.8342(4) 0.0238(3) 0.0576(13) Uani 1 1 d . . .
C10 C 0.1707(4) 0.8771(3) 0.1326(2) 0.0243(10) Uani 1 1 d . . .
C11 C 0.1961(4) 0.9221(3) 0.1965(3) 0.0299(11) Uani 1 1 d . . .
C12 C 0.1011(5) 0.9544(3) 0.2252(3) 0.0417(13) Uani 1 1 d . . .
H12 H 0.1168 0.9842 0.2685 0.050 Uiso 1 1 calc R . .
C13 C -0.0144(5) 0.9437(3) 0.1917(3) 0.0435(14) Uani 1 1 d . . .
H13 H -0.0780 0.9646 0.2127 0.052 Uiso 1 1 calc R . .
C14 C -0.0386(4) 0.9029(3) 0.1279(3) 0.0339(12) Uani 1 1 d . . .
H14 H -0.1189 0.8973 0.1047 0.041 Uiso 1 1 calc R . .
C15 C 0.0522(4) 0.8694(3) 0.0962(3) 0.0294(11) Uani 1 1 d . . .
C16 C 0.3233(4) 0.9388(3) 0.2327(3) 0.0379(12) Uani 1 1 d . . .
H16 H 0.3759 0.9005 0.2123 0.046 Uiso 1 1 calc R . .
C17 C 0.3434(6) 0.9255(5) 0.3139(3) 0.068(2) Uani 1 1 d . . .
H17A H 0.3004 0.9663 0.3365 0.101 Uiso 1 1 calc R . .
H17B H 0.4287 0.9291 0.3331 0.101 Uiso 1 1 calc R . .
H17C H 0.3139 0.8727 0.3243 0.101 Uiso 1 1 calc R . .
C18 C 0.3599(5) 1.0221(4) 0.2140(4) 0.0583(17) Uani 1 1 d . . .
H18A H 0.3533 1.0269 0.1617 0.087 Uiso 1 1 calc R . .
H18B H 0.4425 1.0319 0.2368 0.087 Uiso 1 1 calc R . .
H18C H 0.3075 1.0612 0.2313 0.087 Uiso 1 1 calc R . .
C19 C 0.0205(4) 0.8267(3) 0.0245(3) 0.0330(11) Uani 1 1 d . . .
H19 H 0.0967 0.8115 0.0084 0.040 Uiso 1 1 calc R . .
C20 C -0.0498(6) 0.7504(3) 0.0311(3) 0.0482(15) Uani 1 1 d . . .
H20A H -0.0035 0.7153 0.0668 0.072 Uiso 1 1 calc R . .
H20B H -0.0654 0.7234 -0.0156 0.072 Uiso 1 1 calc R . .
H20C H -0.1256 0.7636 0.0463 0.072 Uiso 1 1 calc R . .
C21 C -0.0491(5) 0.8801(3) -0.0333(3) 0.0458(14) Uani 1 1 d . . .
H21A H -0.1288 0.8900 -0.0221 0.069 Uiso 1 1 calc R . .
H21B H -0.0561 0.8538 -0.0801 0.069 Uiso 1 1 calc R . .
H21C H -0.0070 0.9309 -0.0347 0.069 Uiso 1 1 calc R . .
C22 C 0.5253(4) 0.7448(3) 0.2476(3) 0.0327(11) Uani 1 1 d . . .
H22A H 0.4963 0.7752 0.2861 0.039 Uiso 1 1 calc R . .
H22B H 0.5457 0.6911 0.2675 0.039 Uiso 1 1 calc R . .
C23 C 0.3555(5) 0.5927(3) 0.1237(3) 0.0437(13) Uani 1 1 d . . .
H23A H 0.4335 0.5813 0.1093 0.052 Uiso 1 1 calc R . .
H23B H 0.3523 0.5608 0.1675 0.052 Uiso 1 1 calc R . .
C24 C 0.7561(5) 0.7256(4) 0.1858(3) 0.0578(17) Uani 1 1 d . . .
H24A H 0.7707 0.6741 0.2101 0.087 Uiso 1 1 calc R . .
H24B H 0.8324 0.7512 0.1827 0.087 Uiso 1 1 calc R . .
H24C H 0.7112 0.7175 0.1373 0.087 Uiso 1 1 calc R . .
C25 C 0.6425(5) 0.8893(4) 0.1920(3) 0.0579(18) Uani 1 1 d . . .
H25A H 0.5960 0.8817 0.1439 0.087 Uiso 1 1 calc R . .
H25B H 0.7194 0.9136 0.1881 0.087 Uiso 1 1 calc R . .
H25C H 0.5988 0.9243 0.2199 0.087 Uiso 1 1 calc R . .
C26 C 0.7682(5) 0.8096(4) 0.3258(3) 0.0561(16) Uani 1 1 d . . .
H26A H 0.7310 0.8486 0.3537 0.084 Uiso 1 1 calc R . .
H26B H 0.8447 0.8304 0.3168 0.084 Uiso 1 1 calc R . .
H26C H 0.7814 0.7597 0.3529 0.084 Uiso 1 1 calc R . .
C27 C 0.2862(8) 0.4613(4) 0.0073(4) 0.088(3) Uani 1 1 d . . .
H27A H 0.3527 0.4740 -0.0175 0.132 Uiso 1 1 calc R . .
H27B H 0.2184 0.4423 -0.0276 0.132 Uiso 1 1 calc R . .
H27C H 0.3107 0.4197 0.0432 0.132 Uiso 1 1 calc R . .
C28 C 0.2016(6) 0.6277(3) -0.0204(3) 0.0527(16) Uani 1 1 d . . .
H28A H 0.1684 0.6752 -0.0012 0.079 Uiso 1 1 calc R . .
H28B H 0.1425 0.6047 -0.0587 0.079 Uiso 1 1 calc R . .
H28C H 0.2732 0.6423 -0.0399 0.079 Uiso 1 1 calc R . .
C29 C 0.1052(6) 0.5282(4) 0.0932(4) 0.0682(19) Uani 1 1 d . . .
H29A H 0.1249 0.4868 0.1298 0.102 Uiso 1 1 calc R . .
H29B H 0.0419 0.5091 0.0553 0.102 Uiso 1 1 calc R . .
H29C H 0.0780 0.5761 0.1153 0.102 Uiso 1 1 calc R . .
C30 C 0.2672(6) 0.6635(5) 0.3013(4) 0.083(3) Uani 1 1 d . . .
H30A H 0.2745 0.6066 0.2890 0.100 Uiso 1 1 calc R . .
H30B H 0.3457 0.6825 0.3261 0.100 Uiso 1 1 calc R . .
C31 C 0.1783(6) 0.6735(5) 0.3470(3) 0.071(2) Uani 1 1 d . . .
H31A H 0.1604 0.6220 0.3683 0.085 Uiso 1 1 calc R . .
H31B H 0.2064 0.7115 0.3863 0.085 Uiso 1 1 calc R . .
C32 C 0.0761(5) 0.7036(4) 0.3015(3) 0.0576(13) Uani 1 1 d . . .
H32A H 0.0466 0.7510 0.3242 0.069 Uiso 1 1 calc R . .
H32B H 0.0125 0.6628 0.2959 0.069 Uiso 1 1 calc R . .
C33 C 0.1012(5) 0.7248(4) 0.2322(3) 0.0488(15) Uani 1 1 d . . .
H33A H 0.0822 0.7816 0.2216 0.059 Uiso 1 1 calc R . .
H33B H 0.0542 0.6917 0.1943 0.059 Uiso 1 1 calc R . .

loop_
_atom_site_aniso_label
_atom_site_aniso_U_11
_atom_site_aniso_U_22
_atom_site_aniso_U_33
_atom_site_aniso_U_23
_atom_site_aniso_U_13
_atom_site_aniso_U_12
Lu1 0.02398(11) 0.03054(12) 0.02600(11) 0.00672(9) 0.00869(8) 0.00412(9)
N1 0.028(2) 0.025(2) 0.026(2) -0.0038(16) 0.0076(16) 0.0017(17)
N2 0.022(2) 0.028(2) 0.027(2) 0.0016(16) 0.0098(16) 0.0022(16)
O1 0.0254(19) 0.069(3) 0.034(2) 0.0216(18) 0.0121(15) 0.0085(17)
Si1 0.0243(7) 0.0469(9) 0.0321(7) 0.0100(6) 0.0069(6) 0.0015(6)
Si2 0.0626(11) 0.0295(8) 0.0466(10) -0.0020(7) 0.0145(8) 0.0000(7)
C1 0.034(3) 0.035(3) 0.030(3) 0.003(2) 0.011(2) 0.010(2)
C2 0.040(3) 0.043(3) 0.036(3) -0.005(2) 0.019(2) 0.009(2)
C3 0.033(3) 0.040(3) 0.025(2) -0.001(2) 0.010(2) -0.002(2)
C4 0.025(2) 0.029(2) 0.020(2) -0.0041(19) 0.0022(19) -0.0029(19)
C5 0.028(3) 0.040(3) 0.027(3) 0.007(2) 0.004(2) -0.003(2)
C6 0.027(3) 0.031(3) 0.038(3) 0.011(2) 0.005(2) 0.005(2)
C7 0.028(3) 0.031(3) 0.031(3) 0.003(2) 0.009(2) 0.003(2)
C8 0.022(2) 0.027(2) 0.021(2) -0.0014(19) 0.0037(18) -0.0027(19)
C9 0.036(2) 0.094(4) 0.046(2) 0.031(2) 0.0179(19) 0.020(2)
C10 0.022(2) 0.025(2) 0.028(2) 0.0041(19) 0.0113(19) 0.0036(19)
C11 0.029(3) 0.032(3) 0.032(3) 0.001(2) 0.013(2) -0.001(2)
C12 0.045(3) 0.042(3) 0.042(3) -0.016(3) 0.018(3) 0.000(3)
C13 0.035(3) 0.049(3) 0.051(3) -0.014(3) 0.020(3) 0.009(3)
C14 0.019(3) 0.039(3) 0.045(3) -0.006(2) 0.011(2) 0.002(2)
C15 0.029(3) 0.027(2) 0.033(3) 0.003(2) 0.010(2) 0.005(2)
C16 0.031(3) 0.047(3) 0.038(3) -0.013(2) 0.010(2) -0.003(2)
C17 0.052(4) 0.102(6) 0.047(4) -0.006(4) 0.004(3) -0.005(4)
C18 0.043(4) 0.052(4) 0.081(5) -0.006(3) 0.012(3) -0.011(3)
C19 0.027(3) 0.035(3) 0.038(3) 0.002(2) 0.005(2) 0.008(2)
C20 0.060(4) 0.044(3) 0.044(3) -0.007(3) 0.016(3) -0.016(3)
C21 0.046(3) 0.055(4) 0.036(3) 0.003(3) 0.004(3) 0.011(3)
C22 0.028(3) 0.043(3) 0.028(3) 0.007(2) 0.007(2) 0.003(2)
C23 0.049(4) 0.035(3) 0.049(3) 0.011(3) 0.013(3) 0.006(3)
C24 0.034(3) 0.089(5) 0.054(4) -0.003(4) 0.018(3) 0.006(3)
C25 0.043(4) 0.063(4) 0.070(4) 0.035(3) 0.016(3) 0.000(3)
C26 0.037(3) 0.088(5) 0.042(3) 0.003(3) 0.003(3) -0.013(3)
C27 0.152(8) 0.035(4) 0.083(6) -0.009(4) 0.037(5) 0.010(4)
C28 0.063(4) 0.049(4) 0.046(4) -0.004(3) 0.007(3) 0.006(3)
C29 0.076(5) 0.065(4) 0.065(5) -0.002(4) 0.014(4) -0.016(4)
C30 0.058(4) 0.128(7) 0.070(5) 0.068(5) 0.028(4) 0.033(4)
C31 0.056(4) 0.113(6) 0.048(4) 0.032(4) 0.020(3) 0.021(4)
C32 0.036(2) 0.094(4) 0.046(2) 0.031(2) 0.0179(19) 0.020(2)
C33 0.028(3) 0.069(4) 0.050(3) 0.022(3) 0.009(2) 0.004(3)

loop_
_atom_type_symbol
_atom_type_description
_atom_type_scat_dispersion_real
_atom_type_scat_dispersion_imag
_atom_type_scat_source
C C 0.0033 0.0016 'International Tables Vol C Tables 4.2.6.8 and 6.1.1.4'
H H 0.0000 0.0000 'International Tables Vol C Tables 4.2.6.8 and 6.1.1.4'
N N 0.0061 0.0033 'International Tables Vol C Tables 4.2.6.8 and 6.1.1.4'
O O 0.0106 0.0060 'International Tables Vol C Tables 4.2.6.8 and 6.1.1.4'
Si Si 0.0817 0.0704 'International Tables Vol C Tables 4.2.6.8 and 6.1.1.4'
Lu Lu -0.4720 5.8584 'International Tables Vol C Tables 4.2.6.8 and 6.1.1.4'

loop_
_geom_angle_atom_site_label_1
_geom_angle_atom_site_label_2
_geom_angle_atom_site_label_3
_geom_angle
_geom_angle_site_symmetry_1
_geom_angle_site_symmetry_3
_geom_angle_publ_flag
N2 Lu1 O1 93.98(12) . . ?
N2 Lu1 C22 118.09(15) . . ?
O1 Lu1 C22 94.94(15) . . ?
N2 Lu1 C23 132.84(16) . . ?
O1 Lu1 C23 94.56(17) . . ?
C22 Lu1 C23 107.22(18) . . ?
N2 Lu1 N1 70.22(13) . . ?
O1 Lu1 N1 161.94(12) . . ?
C22 Lu1 N1 100.20(15) . . ?
C23 Lu1 N1 90.33(16) . . ?
C1 N1 C9 118.5(4) . . ?
C1 N1 Lu1 125.5(3) . . ?
C9 N1 Lu1 115.7(3) . . ?
C8 N2 C10 116.4(4) . . ?
C8 N2 Lu1 118.9(3) . . ?
C10 N2 Lu1 124.3(3) . . ?
C33 O1 C30 107.3(4) . . ?
C33 O1 Lu1 133.9(3) . . ?
C30 O1 Lu1 118.0(3) . . ?
C22 Si1 C25 110.3(2) . . ?
C22 Si1 C26 113.7(3) . . ?
C25 Si1 C26 106.6(3) . . ?
C22 Si1 C24 111.5(3) . . ?
C25 Si1 C24 109.1(3) . . ?
C26 Si1 C24 105.3(3) . . ?
C23 Si2 C28 110.4(3) . . ?
C23 Si2 C27 115.1(3) . . ?
C28 Si2 C27 105.0(3) . . ?
C23 Si2 C29 108.7(3) . . ?
C28 Si2 C29 109.4(3) . . ?
C27 Si2 C29 108.1(3) . . ?
N1 C1 C2 123.1(5) . . ?
C3 C2 C1 119.1(5) . . ?
C2 C3 C4 119.8(4) . . ?
C3 C4 C9 117.3(5) . . ?
C3 C4 C5 123.4(4) . . ?
C9 C4 C5 119.3(5) . . ?
C6 C5 C4 119.0(4) . . ?
C5 C6 C7 122.2(4) . . ?
C8 C7 C6 121.9(4) . . ?
N2 C8 C7 126.2(4) . . ?
N2 C8 C9 117.8(4) . . ?
C7 C8 C9 116.0(4) . . ?
N1 C9 C4 122.1(5) . . ?
N1 C9 C8 116.3(5) . . ?
C4 C9 C8 121.6(5) . . ?
C11 C10 C15 120.3(4) . . ?
C11 C10 N2 119.5(4) . . ?
C15 C10 N2 120.2(4) . . ?
C12 C11 C10 118.6(4) . . ?
C12 C11 C16 119.7(4) . . ?
C10 C11 C16 121.7(4) . . ?
C13 C12 C11 121.0(5) . . ?
C12 C13 C14 120.3(5) . . ?
C13 C14 C15 121.6(5) . . ?
C14 C15 C10 118.1(4) . . ?
C14 C15 C19 119.3(4) . . ?
C10 C15 C19 122.6(4) . . ?
C11 C16 C18 110.0(5) . . ?
C11 C16 C17 113.3(4) . . ?
C18 C16 C17 111.6(5) . . ?
C15 C19 C21 112.1(4) . . ?
C15 C19 C20 111.9(4) . . ?
C21 C19 C20 109.6(4) . . ?
Si1 C22 Lu1 127.4(2) . . ?
Si2 C23 Lu1 122.1(3) . . ?
C31 C30 O1 107.0(5) . . ?
C32 C31 C30 105.4(5) . . ?
C31 C32 C33 111.9(5) . . ?
C32 C33 O1 104.9(4) . . ?

loop_
_geom_bond_atom_site_label_1
_geom_bond_atom_site_label_2
_geom_bond_distance
_geom_bond_site_symmetry_2
_geom_bond_publ_flag
Lu1 N2 2.267(4) . ?
Lu1 O1 2.286(3) . ?
Lu1 C22 2.338(5) . ?
Lu1 C23 2.346(5) . ?
Lu1 N1 2.387(4) . ?
N1 C1 1.329(6) . ?
N1 C9 1.365(7) . ?
N2 C8 1.368(5) . ?
N2 C10 1.428(5) . ?
O1 C33 1.454(6) . ?
O1 C30 1.461(6) . ?
Si1 C22 1.836(5) . ?
Si1 C25 1.870(6) . ?
Si1 C26 1.872(6) . ?
Si1 C24 1.875(6) . ?
Si2 C23 1.822(6) . ?
Si2 C28 1.872(6) . ?
Si2 C27 1.876(6) . ?
Si2 C29 1.885(7) . ?
C1 C2 1.390(7) . ?
C2 C3 1.372(7) . ?
C3 C4 1.411(6) . ?
C4 C9 1.411(7) . ?
C4 C5 1.415(6) . ?
C5 C6 1.359(7) . ?
C6 C7 1.396(6) . ?
C7 C8 1.395(6) . ?
C8 C9 1.436(7) . ?
C10 C11 1.412(6) . ?
C10 C15 1.412(6) . ?
C11 C12 1.399(7) . ?
C11 C16 1.519(7) . ?
C12 C13 1.371(7) . ?
C13 C14 1.372(7) . ?
C14 C15 1.397(6) . ?
C15 C19 1.521(7) . ?
C16 C18 1.519(8) . ?
C16 C17 1.528(8) . ?
C19 C21 1.527(7) . ?
C19 C20 1.527(7) . ?
C30 C31 1.447(8) . ?
C31 C32 1.418(8) . ?
C32 C33 1.431(7) . ?
